data_4023909
loop_
_publ_author_name
'Jian-Bin Lin'
'Xiao-Na Xu'
'Xi-Kui Jiang'
'Zhan-Ting Li'

_publ_section_title
;
 Hydrogen Bonding-Directed Multicomponent Dynamic Covalent Assembly
 of Mono- and Bimacrocycles. Self-Sorting and Macrocycle Exchange
;
_journal_name_full 'Journal of Organic Chemistry'
_journal_page_first 9403
_journal_page_last 9410
_journal_paper_doi 10.1021/jo801972s
_journal_volume 73
_journal_year 2008
_chemical_formula_sum 'C38 H48 N2 O8'
_chemical_formula_weight 660.78
_chemical_name_systematic
; 
 ? 
;
_space_group_IT_number 14
_symmetry_cell_setting monoclinic
_symmetry_space_group_name_Hall '-P 2ybc'
_symmetry_space_group_name_H-M 'P 1 21/c 1'
_atom_sites_solution_hydrogens geom
_atom_sites_solution_primary direct
_atom_sites_solution_secondary difmap
_audit_creation_method SHELXL-97
_cell_angle_alpha 90.00
_cell_angle_beta 95.866(2)
_cell_angle_gamma 90.00
_cell_formula_units_Z 4
_cell_length_a 8.1830(8)
_cell_length_b 30.249(3)
_cell_length_c 14.6736(14)
_cell_measurement_reflns_used 1615
_cell_measurement_temperature 293(2)
_cell_measurement_theta_max 40.280
_cell_measurement_theta_min 4.910
_cell_volume 3613.1(6)
_computing_cell_refinement 'Bruker SMART'
_computing_data_collection 'Bruker SMART'
_computing_data_reduction 'Bruker SHELXTL'
_computing_molecular_graphics 'Bruker SHELXTL'
_computing_publication_material 'Bruker SHELXTL'
_computing_structure_refinement 'SHELXL-97 (Sheldrick, 1997)'
_computing_structure_solution 'SHELXS-97 (Sheldrick, 1990)'
_diffrn_ambient_temperature 293(2)
_diffrn_measured_fraction_theta_full 0.997
_diffrn_measured_fraction_theta_max 0.997
_diffrn_measurement_device_type 'CCD area detector'
_diffrn_measurement_method 'phi and omega scans'
_diffrn_radiation_monochromator graphite
_diffrn_radiation_source 'fine-focus sealed tube'
_diffrn_radiation_type MoK\a
_diffrn_radiation_wavelength 0.71073
_diffrn_reflns_av_R_equivalents 0.0966
_diffrn_reflns_av_sigmaI/netI 0.1202
_diffrn_reflns_limit_h_max 9
_diffrn_reflns_limit_h_min -9
_diffrn_reflns_limit_k_max 29
_diffrn_reflns_limit_k_min -36
_diffrn_reflns_limit_l_max 17
_diffrn_reflns_limit_l_min -16
_diffrn_reflns_number 18895
_diffrn_reflns_theta_full 25.50
_diffrn_reflns_theta_max 25.50
_diffrn_reflns_theta_min 1.94
_exptl_absorpt_coefficient_mu 0.085
_exptl_absorpt_correction_T_max 1.00000
_exptl_absorpt_correction_T_min 0.75656
_exptl_absorpt_correction_type empirical
_exptl_crystal_colour yellow
_exptl_crystal_density_diffrn 1.215
_exptl_crystal_density_method 'not measured'
_exptl_crystal_description prismatic
_exptl_crystal_F_000 1416
_exptl_crystal_size_max 0.495
_exptl_crystal_size_mid 0.376
_exptl_crystal_size_min 0.120
_refine_diff_density_max 0.469
_refine_diff_density_min -0.401
_refine_diff_density_rms 0.041
_refine_ls_extinction_method none
_refine_ls_goodness_of_fit_ref 0.857
_refine_ls_hydrogen_treatment mixed
_refine_ls_matrix_type full
_refine_ls_number_parameters 447
_refine_ls_number_reflns 6696
_refine_ls_number_restraints 2
_refine_ls_restrained_S_all 0.857
_refine_ls_R_factor_all 0.1857
_refine_ls_R_factor_gt 0.0717
_refine_ls_shift/su_max 0.089
_refine_ls_shift/su_mean 0.025
_refine_ls_structure_factor_coef Fsqd
_refine_ls_weighting_details 'calc w=1/[\s^2^(Fo^2^)+(0.0978P)^2^+0.0000P] where P=(Fo^2^+2Fc^2^)/3'
_refine_ls_weighting_scheme calc
_refine_ls_wR_factor_gt 0.1827
_refine_ls_wR_factor_ref 0.2237
_reflns_number_gt 2373
_reflns_number_total 6696
_reflns_threshold_expression >2sigma(I)
_cod_data_source_file jo801972s_si_001_1.cif
_cod_data_source_block cd2755
_cod_depositor_comments
;
The following automatic conversions were performed:
'_symmetry_cell_setting' value 'Monoclinic' changed to 'monoclinic'
according to '/home/saulius/struct/CIF-dictionaries/cif_core.dic'
dictionary named 'cif_core.dic' version 2.4.1 from 2010-06-29.

Automatic conversion script
Id: cif_fix_enum 1527 2010-12-29 10:47:43Z saulius 
;
_cod_original_sg_symbol_H-M 'P 21/c'
_cod_database_code 4023909

loop_
_symmetry_equiv_pos_as_xyz
'x, y, z'
'-x, y+1/2, -z+1/2'
'-x, -y, -z'
'x, -y-1/2, z-1/2'

loop_
_atom_site_label
_atom_site_type_symbol
_atom_site_fract_x
_atom_site_fract_y
_atom_site_fract_z
_atom_site_U_iso_or_equiv
_atom_site_adp_type
_atom_site_occupancy
_atom_site_symmetry_multiplicity
_atom_site_calc_flag
_atom_site_refinement_flags
_atom_site_disorder_assembly
_atom_site_disorder_group
O1 O 0.5652(3) 0.19883(8) 0.48565(18) 0.0794(9) Uani 1 1 d . . .
O2 O 0.3888(3) 0.25851(9) 0.71204(16) 0.0693(8) Uani 1 1 d . . .
O3 O 0.8373(4) 0.22404(10) 0.29825(19) 0.1049(12) Uani 1 1 d . . .
O4 O 0.9038(3) 0.32547(10) 0.11452(17) 0.0772(8) Uani 1 1 d . . .
O5 O 0.5097(3) 0.35012(8) 0.58230(19) 0.0825(9) Uani 1 1 d . . .
O6 O 0.7624(4) 0.38173(9) 0.3043(2) 0.0986(11) Uani 1 1 d . . .
O7 O 0.2833(7) 0.05098(15) 0.6868(4) 0.130(2) Uani 1 1 d . . .
O8 O 1.0683(5) 0.12195(16) 0.0841(3) 0.1198(16) Uani 1 1 d . . .
N1 N 0.5292(4) 0.26435(11) 0.5522(2) 0.0593(9) Uani 1 1 d D . .
N2 N 0.7983(4) 0.29659(12) 0.2726(2) 0.0619(9) Uani 1 1 d D . .
C1 C 0.5169(4) 0.22019(14) 0.5479(3) 0.0596(10) Uani 1 1 d . . .
C2 C 0.4359(4) 0.19645(13) 0.6218(2) 0.0580(10) Uani 1 1 d . . .
C3 C 0.4213(5) 0.15122(13) 0.6095(3) 0.0709(12) Uani 1 1 d . . .
H3 H 0.4607 0.1389 0.5579 0.085 Uiso 1 1 calc R . .
C4 C 0.3524(6) 0.12349(15) 0.6686(4) 0.0866(14) Uani 1 1 d . . .
C5 C 0.2936(6) 0.14252(17) 0.7462(3) 0.0941(15) Uani 1 1 d . . .
H7 H 0.2453 0.1246 0.7874 0.113 Uiso 1 1 calc R . .
C6 C 0.3064(5) 0.18684(16) 0.7618(3) 0.0829(13) Uani 1 1 d . . .
H8 H 0.2687 0.1988 0.8142 0.099 Uiso 1 1 calc R . .
C7 C 0.3757(4) 0.21448(14) 0.6998(3) 0.0628(11) Uani 1 1 d . . .
C8 C 0.8478(5) 0.25633(15) 0.2502(3) 0.0651(11) Uani 1 1 d . . .
C9 C 0.9216(4) 0.25046(14) 0.1596(3) 0.0598(10) Uani 1 1 d . . .
C10 C 0.9657(4) 0.20789(15) 0.1397(3) 0.0704(12) Uani 1 1 d . . .
H10 H 0.9475 0.1853 0.1804 0.084 Uiso 1 1 calc R . .
C11 C 1.0369(5) 0.19786(17) 0.0598(3) 0.0736(12) Uani 1 1 d . . .
C12 C 1.0624(5) 0.23080(19) 0.0008(3) 0.0851(14) Uani 1 1 d . . .
H12 H 1.1107 0.2243 -0.0523 0.102 Uiso 1 1 calc R . .
C13 C 1.0195(5) 0.27281(17) 0.0168(3) 0.0824(13) Uani 1 1 d . . .
H13 H 1.0372 0.2947 -0.0256 0.099 Uiso 1 1 calc R . .
C14 C 0.9490(5) 0.28373(15) 0.0961(3) 0.0661(11) Uani 1 1 d . . .
C15 C 0.5915(4) 0.29356(12) 0.4887(3) 0.0573(10) Uani 1 1 d . . .
C16 C 0.5793(5) 0.33814(13) 0.5044(3) 0.0690(12) Uani 1 1 d . . .
C17 C 0.6347(5) 0.36827(13) 0.4441(3) 0.0832(13) Uani 1 1 d . . .
H17 H 0.6237 0.3984 0.4543 0.100 Uiso 1 1 calc R . .
C18 C 0.7069(5) 0.35353(13) 0.3682(3) 0.0722(12) Uani 1 1 d . . .
C19 C 0.7239(4) 0.30948(12) 0.3516(3) 0.0566(10) Uani 1 1 d . . .
C20 C 0.6659(4) 0.27930(12) 0.4117(2) 0.0569(10) Uani 1 1 d . . .
H20 H 0.6763 0.2492 0.4008 0.068 Uiso 1 1 calc R . .
C21 C 0.3168(5) 0.27828(14) 0.7883(2) 0.0701(12) Uani 1 1 d . . .
H21A H 0.3716 0.2675 0.8458 0.084 Uiso 1 1 calc R . .
H21B H 0.2013 0.2707 0.7857 0.084 Uiso 1 1 calc R . .
C22 C 0.3366(5) 0.32700(14) 0.7821(3) 0.0780(12) Uani 1 1 d . . .
H22A H 0.2998 0.3367 0.7204 0.094 Uiso 1 1 calc R . .
H22B H 0.4519 0.3346 0.7946 0.094 Uiso 1 1 calc R . .
C23 C 0.2377(5) 0.35104(14) 0.8503(3) 0.0885(14) Uani 1 1 d . . .
H23A H 0.1224 0.3436 0.8370 0.106 Uiso 1 1 calc R . .
H23B H 0.2733 0.3408 0.9117 0.106 Uiso 1 1 calc R . .
C24 C 0.2571(8) 0.40032(16) 0.8468(4) 0.113(2) Uani 1 1 d . . .
H24A H 0.3708 0.4079 0.8609 0.135 Uiso 1 1 calc R . .
H24B H 0.1935 0.4138 0.8908 0.135 Uiso 1 1 calc R . .
H24C H 0.2194 0.4108 0.7866 0.135 Uiso 1 1 calc R . .
C25 C 0.9118(6) 0.35871(15) 0.0448(3) 0.0947(15) Uani 1 1 d . . .
H25A H 0.8451 0.3500 -0.0107 0.114 Uiso 1 1 calc R . .
H25B H 1.0243 0.3623 0.0307 0.114 Uiso 1 1 calc R . .
C26 C 0.8505(7) 0.40024(16) 0.0798(4) 0.1129(18) Uani 1 1 d . . .
H26A H 0.9229 0.4096 0.1327 0.126 Uiso 1 1 calc R . .
H26B H 0.7424 0.3953 0.0995 0.126 Uiso 1 1 calc R . .
C27 C 0.8397(10) 0.4370(2) 0.0075(4) 0.120(3) Uani 1 1 d . . .
H27A H 0.9488 0.4424 -0.0105 0.136 Uiso 1 1 calc R . .
H27B H 0.7711 0.4269 -0.0462 0.136 Uiso 1 1 calc R . .
C28 C 0.7735(11) 0.4786(2) 0.0382(6) 0.124(5) Uani 1 1 d . . .
H28A H 0.7652 0.4995 -0.0113 0.141 Uiso 1 1 calc R . .
H28B H 0.8452 0.4901 0.0885 0.141 Uiso 1 1 calc R . .
H28C H 0.6665 0.4736 0.0577 0.141 Uiso 1 1 calc R . .
C29 C 0.5043(6) 0.39606(14) 0.6064(3) 0.0964(16) Uani 1 1 d . . .
H29A H 0.4244 0.4001 0.6501 0.116 Uiso 1 1 calc R . .
H29B H 0.4678 0.4130 0.5520 0.116 Uiso 1 1 calc R . .
C30 C 0.6681(8) 0.41374(19) 0.6471(5) 0.116(2) Uani 1 1 d . . .
H30 H 0.7496 0.4074 0.6043 0.131 Uiso 1 1 calc R . .
C31 C 0.7257(8) 0.3924(2) 0.7386(5) 0.117(3) Uani 1 1 d . . .
H31A H 0.7261 0.3608 0.7317 0.141 Uiso 1 1 calc R . .
H31B H 0.6526 0.4005 0.7830 0.141 Uiso 1 1 calc R . .
H31C H 0.8347 0.4024 0.7588 0.141 Uiso 1 1 calc R . .
C32 C 0.6574(9) 0.46347(18) 0.6579(5) 0.122(4) Uani 1 1 d . . .
H32A H 0.5911 0.4703 0.7064 0.144 Uiso 1 1 calc R . .
H32B H 0.6085 0.4763 0.6018 0.144 Uiso 1 1 calc R . .
H32C H 0.7656 0.4754 0.6725 0.144 Uiso 1 1 calc R . .
C33 C 0.7316(7) 0.42821(17) 0.3110(4) 0.1112(18) Uani 1 1 d . . .
H33A H 0.6228 0.4324 0.3304 0.123 Uiso 1 1 calc R . .
H33B H 0.7322 0.4414 0.2508 0.123 Uiso 1 1 calc R . .
C34 C 0.8551(9) 0.45216(18) 0.3771(5) 0.114(2) Uani 1 1 d . . .
H34 H 0.8447 0.4417 0.4394 0.131 Uiso 1 1 calc R . .
C35 C 0.8258(9) 0.50169(17) 0.3731(5) 0.127(4) Uani 1 1 d . . .
H35A H 0.9099 0.5164 0.4124 0.141 Uiso 1 1 calc R . .
H35B H 0.7203 0.5082 0.3931 0.141 Uiso 1 1 calc R . .
H35C H 0.8288 0.5119 0.3113 0.141 Uiso 1 1 calc R . .
C36 C 1.0218(9) 0.4431(2) 0.3541(5) 0.116(3) Uani 1 1 d . . .
H36A H 1.0373 0.4118 0.3497 0.134 Uiso 1 1 calc R . .
H36B H 1.1000 0.4549 0.4010 0.134 Uiso 1 1 calc R . .
H36C H 1.0373 0.4567 0.2965 0.134 Uiso 1 1 calc R . .
C37 C 0.3474(7) 0.07539(19) 0.6396(5) 0.111(3) Uani 1 1 d . . .
H37 H 0.3925 0.0658 0.5874 0.131 Uiso 1 1 calc R . .
C38 C 1.0892(8) 0.1539(2) 0.0321(5) 0.118(3) Uani 1 1 d . . .
H38 H 1.1363 0.1499 -0.0224 0.138 Uiso 1 1 calc R . .
H1 H 0.498(4) 0.2809(10) 0.592(2) 0.071(14) Uiso 1 1 d D . .
H2 H 0.803(4) 0.3191(8) 0.2368(18) 0.051(11) Uiso 1 1 d D . .

loop_
_atom_site_aniso_label
_atom_site_aniso_U_11
_atom_site_aniso_U_22
_atom_site_aniso_U_33
_atom_site_aniso_U_23
_atom_site_aniso_U_13
_atom_site_aniso_U_12
O1 0.107(2) 0.0672(18) 0.0679(19) -0.0069(15) 0.0295(18) -0.0076(15)
O2 0.0704(19) 0.080(2) 0.0602(18) -0.0026(15) 0.0185(14) -0.0096(15)
O3 0.169(3) 0.083(2) 0.071(2) 0.0119(17) 0.055(2) 0.037(2)
O4 0.095(2) 0.077(2) 0.0616(18) 0.0097(16) 0.0174(16) -0.0094(16)
O5 0.097(2) 0.0663(19) 0.091(2) -0.0230(16) 0.0459(18) -0.0146(15)
O6 0.151(3) 0.060(2) 0.094(2) -0.0006(17) 0.056(2) -0.0120(18)
O7 0.204(6) 0.102(4) 0.151(5) 0.007(3) 0.038(5) 0.004(4)
O8 0.129(3) 0.171(4) 0.153(4) -0.070(3) 0.033(3) 0.032(3)
N1 0.058(2) 0.062(2) 0.061(2) -0.0063(19) 0.0188(18) -0.0064(17)
N2 0.065(2) 0.063(2) 0.060(2) 0.004(2) 0.0148(18) -0.0020(18)
C1 0.056(3) 0.062(3) 0.061(3) -0.003(2) 0.004(2) -0.006(2)
C2 0.050(2) 0.071(3) 0.052(2) 0.005(2) 0.002(2) -0.002(2)
C3 0.071(3) 0.062(3) 0.079(3) 0.004(2) 0.005(2) -0.001(2)
C4 0.083(3) 0.075(3) 0.102(4) 0.026(3) 0.012(3) -0.013(3)
C5 0.096(4) 0.100(4) 0.090(4) 0.025(3) 0.026(3) -0.010(3)
C6 0.087(3) 0.090(4) 0.075(3) 0.013(3) 0.025(3) -0.007(3)
C7 0.055(3) 0.068(3) 0.064(3) 0.004(2) -0.001(2) -0.006(2)
C8 0.065(3) 0.074(3) 0.057(3) 0.000(2) 0.011(2) 0.008(2)
C9 0.050(2) 0.080(3) 0.049(2) -0.005(2) 0.0031(19) -0.002(2)
C10 0.058(3) 0.099(3) 0.054(3) -0.015(2) 0.007(2) 0.002(2)
C11 0.066(3) 0.088(3) 0.068(3) -0.013(3) 0.009(2) 0.007(2)
C12 0.079(3) 0.114(4) 0.065(3) -0.019(3) 0.022(3) -0.009(3)
C13 0.082(3) 0.107(4) 0.060(3) -0.002(3) 0.017(3) -0.027(3)
C14 0.054(3) 0.092(3) 0.052(3) -0.004(2) 0.005(2) -0.010(2)
C15 0.049(2) 0.060(3) 0.062(3) -0.003(2) 0.006(2) -0.0061(19)
C16 0.073(3) 0.067(3) 0.071(3) -0.006(2) 0.025(2) -0.010(2)
C17 0.105(4) 0.058(3) 0.091(3) -0.016(3) 0.031(3) -0.007(2)
C18 0.084(3) 0.058(3) 0.080(3) 0.003(2) 0.030(3) -0.012(2)
C19 0.051(2) 0.062(3) 0.058(3) -0.005(2) 0.011(2) -0.0038(19)
C20 0.047(2) 0.058(2) 0.067(3) -0.002(2) 0.013(2) -0.0029(18)
C21 0.057(3) 0.103(4) 0.052(3) -0.005(2) 0.011(2) 0.005(2)
C22 0.082(3) 0.087(3) 0.068(3) -0.006(2) 0.020(3) 0.007(2)
C23 0.096(3) 0.104(4) 0.070(3) -0.005(3) 0.027(3) 0.014(3)
C24 0.185(6) 0.098(4) 0.159(6) -0.023(4) 0.081(5) 0.013(4)
C25 0.111(4) 0.098(4) 0.078(3) 0.010(3) 0.022(3) -0.018(3)
C26 0.130(5) 0.099(4) 0.116(4) 0.033(3) 0.039(4) 0.001(3)
C27 0.169(9) 0.081(5) 0.122(7) 0.052(5) 0.041(6) 0.016(5)
C28 0.207(12) 0.107(7) 0.228(12) 0.116(7) 0.083(10) 0.070(7)
C29 0.101(4) 0.074(3) 0.123(4) -0.029(3) 0.052(3) -0.017(3)
C30 0.109(5) 0.136(5) 0.143(6) -0.064(4) 0.065(5) -0.039(4)
C31 0.104(5) 0.203(9) 0.119(6) -0.069(6) 0.035(5) -0.053(5)
C32 0.145(8) 0.096(5) 0.201(10) -0.076(6) 0.098(7) -0.060(5)
C33 0.134(5) 0.093(4) 0.113(4) 0.011(3) 0.040(4) -0.004(4)
C34 0.141(6) 0.104(5) 0.170(6) -0.019(4) 0.069(5) -0.028(4)
C35 0.155(8) 0.066(4) 0.213(10) -0.028(5) 0.039(7) -0.004(4)
C36 0.137(8) 0.122(7) 0.203(9) -0.012(6) 0.089(7) -0.031(5)
C37 0.156(6) 0.112(5) 0.183(6) 0.102(5) 0.007(4) -0.063(4)
C38 0.115(5) 0.130(6) 0.186(7) 0.068(5) -0.046(5) -0.045(4)

loop_
_atom_type_symbol
_atom_type_description
_atom_type_scat_dispersion_real
_atom_type_scat_dispersion_imag
_atom_type_scat_source
C C 0.0033 0.0016 'International Tables Vol C Tables 4.2.6.8 and 6.1.1.4'
H H 0.0000 0.0000 'International Tables Vol C Tables 4.2.6.8 and 6.1.1.4'
N N 0.0061 0.0033 'International Tables Vol C Tables 4.2.6.8 and 6.1.1.4'
O O 0.0106 0.0060 'International Tables Vol C Tables 4.2.6.8 and 6.1.1.4'

loop_
_geom_angle_atom_site_label_1
_geom_angle_atom_site_label_2
_geom_angle_atom_site_label_3
_geom_angle
_geom_angle_site_symmetry_1
_geom_angle_site_symmetry_3
_geom_angle_publ_flag
C7 O2 C21 118.6(3) . . ?
C14 O4 C25 118.5(3) . . ?
C16 O5 C29 119.0(3) . . ?
C18 O6 C33 119.2(3) . . ?
C1 N1 C15 128.4(3) . . ?
C1 N1 H1 128(3) . . ?
C15 N1 H1 104(3) . . ?
C8 N2 C19 128.2(3) . . ?
C8 N2 H2 122(2) . . ?
C19 N2 H2 109(2) . . ?
O1 C1 N1 122.4(3) . . ?
O1 C1 C2 119.1(4) . . ?
N1 C1 C2 118.4(3) . . ?
C3 C2 C7 117.3(3) . . ?
C3 C2 C1 114.5(3) . . ?
C7 C2 C1 128.2(4) . . ?
C4 C3 C2 124.0(4) . . ?
C4 C3 H3 118.0 . . ?
C2 C3 H3 118.0 . . ?
C3 C4 C5 117.4(4) . . ?
C3 C4 C37 114.3(5) . . ?
C5 C4 C37 128.3(4) . . ?
C6 C5 C4 120.9(4) . . ?
C6 C5 H7 119.6 . . ?
C4 C5 H7 119.6 . . ?
C5 C6 C7 120.6(4) . . ?
C5 C6 H8 119.7 . . ?
C7 C6 H8 119.7 . . ?
O2 C7 C6 122.5(4) . . ?
O2 C7 C2 117.6(3) . . ?
C6 C7 C2 119.9(4) . . ?
O3 C8 N2 123.4(4) . . ?
O3 C8 C9 118.1(4) . . ?
N2 C8 C9 118.5(4) . . ?
C10 C9 C14 117.8(4) . . ?
C10 C9 C8 115.4(4) . . ?
C14 C9 C8 126.8(4) . . ?
C9 C10 C11 121.5(4) . . ?
C9 C10 H10 119.2 . . ?
C11 C10 H10 119.2 . . ?
C12 C11 C10 118.9(4) . . ?
C12 C11 C38 115.0(5) . . ?
C10 C11 C38 126.1(5) . . ?
C13 C12 C11 121.7(4) . . ?
C13 C12 H12 119.2 . . ?
C11 C12 H12 119.2 . . ?
C12 C13 C14 120.5(4) . . ?
C12 C13 H13 119.7 . . ?
C14 C13 H13 119.7 . . ?
O4 C14 C13 122.3(4) . . ?
O4 C14 C9 118.1(3) . . ?
C13 C14 C9 119.5(4) . . ?
C16 C15 C20 118.7(3) . . ?
C16 C15 N1 117.7(3) . . ?
C20 C15 N1 123.5(3) . . ?
C15 C16 C17 120.5(4) . . ?
C15 C16 O5 116.1(3) . . ?
C17 C16 O5 123.4(4) . . ?
C16 C17 C18 119.9(4) . . ?
C16 C17 H17 120.1 . . ?
C18 C17 H17 120.1 . . ?
C19 C18 O6 115.9(3) . . ?
C19 C18 C17 121.1(4) . . ?
O6 C18 C17 123.0(4) . . ?
C18 C19 C20 118.8(3) . . ?
C18 C19 N2 118.3(3) . . ?
C20 C19 N2 122.8(3) . . ?
C19 C20 C15 120.9(3) . . ?
C19 C20 H20 119.5 . . ?
C15 C20 H20 119.5 . . ?
O2 C21 C22 107.8(3) . . ?
O2 C21 H21A 110.1 . . ?
C22 C21 H21A 110.1 . . ?
O2 C21 H21B 110.1 . . ?
C22 C21 H21B 110.1 . . ?
H21A C21 H21B 108.5 . . ?
C21 C22 C23 111.2(3) . . ?
C21 C22 H22A 109.4 . . ?
C23 C22 H22A 109.4 . . ?
C21 C22 H22B 109.4 . . ?
C23 C22 H22B 109.4 . . ?
H22A C22 H22B 108.0 . . ?
C24 C23 C22 112.6(4) . . ?
C24 C23 H23A 109.1 . . ?
C22 C23 H23A 109.1 . . ?
C24 C23 H23B 109.1 . . ?
C22 C23 H23B 109.1 . . ?
H23A C23 H23B 107.8 . . ?
C23 C24 H24A 109.5 . . ?
C23 C24 H24B 109.5 . . ?
H24A C24 H24B 109.5 . . ?
C23 C24 H24C 109.5 . . ?
H24A C24 H24C 109.5 . . ?
H24B C24 H24C 109.5 . . ?
O4 C25 C26 107.9(4) . . ?
O4 C25 H25A 110.1 . . ?
C26 C25 H25A 110.1 . . ?
O4 C25 H25B 110.1 . . ?
C26 C25 H25B 110.1 . . ?
H25A C25 H25B 108.4 . . ?
C25 C26 C27 112.2(4) . . ?
C25 C26 H26A 109.2 . . ?
C27 C26 H26A 109.2 . . ?
C25 C26 H26B 109.2 . . ?
C27 C26 H26B 109.2 . . ?
H26A C26 H26B 107.9 . . ?
C28 C27 C26 114.1(6) . . ?
C28 C27 H27A 108.7 . . ?
C26 C27 H27A 108.7 . . ?
C28 C27 H27B 108.7 . . ?
C26 C27 H27B 108.7 . . ?
H27A C27 H27B 107.6 . . ?
C27 C28 H28A 109.5 . . ?
C27 C28 H28B 109.5 . . ?
H28A C28 H28B 109.5 . . ?
C27 C28 H28C 109.5 . . ?
H28A C28 H28C 109.5 . . ?
H28B C28 H28C 109.5 . . ?
O5 C29 C30 113.1(4) . . ?
O5 C29 H29A 109.0 . . ?
C30 C29 H29A 109.0 . . ?
O5 C29 H29B 109.0 . . ?
C30 C29 H29B 109.0 . . ?
H29A C29 H29B 107.8 . . ?
C29 C30 C32 109.6(5) . . ?
C29 C30 C31 112.4(5) . . ?
C32 C30 C31 110.1(5) . . ?
C29 C30 H30 108.2 . . ?
C32 C30 H30 108.2 . . ?
C31 C30 H30 108.2 . . ?
C30 C31 H31A 109.5 . . ?
C30 C31 H31B 109.5 . . ?
H31A C31 H31B 109.5 . . ?
C30 C31 H31C 109.5 . . ?
H31A C31 H31C 109.5 . . ?
H31B C31 H31C 109.5 . . ?
C30 C32 H32A 109.5 . . ?
C30 C32 H32B 109.5 . . ?
H32A C32 H32B 109.5 . . ?
C30 C32 H32C 109.5 . . ?
H32A C32 H32C 109.5 . . ?
H32B C32 H32C 109.5 . . ?
O6 C33 C34 113.8(5) . . ?
O6 C33 H33A 108.8 . . ?
C34 C33 H33A 108.8 . . ?
O6 C33 H33B 108.8 . . ?
C34 C33 H33B 108.8 . . ?
H33A C33 H33B 107.7 . . ?
C36 C34 C33 109.9(6) . . ?
C36 C34 C35 108.8(5) . . ?
C33 C34 C35 110.8(6) . . ?
C36 C34 H34 109.1 . . ?
C33 C34 H34 109.1 . . ?
C35 C34 H34 109.1 . . ?
C34 C35 H35A 109.5 . . ?
C34 C35 H35B 109.5 . . ?
H35A C35 H35B 109.5 . . ?
C34 C35 H35C 109.5 . . ?
H35A C35 H35C 109.5 . . ?
H35B C35 H35C 109.5 . . ?
C34 C36 H36A 109.5 . . ?
C34 C36 H36B 109.5 . . ?
H36A C36 H36B 109.5 . . ?
C34 C36 H36C 109.5 . . ?
H36A C36 H36C 109.5 . . ?
H36B C36 H36C 109.5 . . ?
O7 C37 C4 116.1(7) . . ?
O7 C37 H37 121.9 . . ?
C4 C37 H37 121.9 . . ?
O8 C38 C11 117.9(7) . . ?
O8 C38 H38 121.1 . . ?
C11 C38 H38 121.0 . . ?

loop_
_geom_bond_atom_site_label_1
_geom_bond_atom_site_label_2
_geom_bond_distance
_geom_bond_site_symmetry_2
_geom_bond_publ_flag
O1 C1 1.217(4) . ?
O2 C7 1.347(4) . ?
O2 C21 1.447(4) . ?
O3 C8 1.213(4) . ?
O4 C14 1.350(4) . ?
O4 C25 1.440(4) . ?
O5 C16 1.377(4) . ?
O5 C29 1.436(4) . ?
O6 C18 1.379(4) . ?
O6 C33 1.433(5) . ?
O7 C37 1.172(5) . ?
O8 C38 1.254(6) . ?
N1 C1 1.341(4) . ?
N1 C15 1.416(4) . ?
N1 H1 0.828(18) . ?
N2 C8 1.335(5) . ?
N2 C19 1.418(4) . ?
N2 H2 0.863(17) . ?
C1 C2 1.510(5) . ?
C2 C3 1.384(5) . ?
C2 C7 1.401(5) . ?
C3 C4 1.368(5) . ?
C3 H3 0.9300 . ?
C4 C5 1.404(6) . ?
C4 C37 1.515(7) . ?
C5 C6 1.362(5) . ?
C5 H7 0.9300 . ?
C6 C7 1.397(5) . ?
C6 H8 0.9300 . ?
C8 C9 1.526(5) . ?
C9 C10 1.377(5) . ?
C9 C14 1.405(5) . ?
C10 C11 1.395(5) . ?
C10 H10 0.9300 . ?
C11 C12 1.350(5) . ?
C11 C38 1.467(7) . ?
C12 C13 1.345(5) . ?
C12 H12 0.9300 . ?
C13 C14 1.392(5) . ?
C13 H13 0.9300 . ?
C15 C16 1.373(5) . ?
C15 C20 1.406(4) . ?
C16 C17 1.379(5) . ?
C17 C18 1.386(5) . ?
C17 H17 0.9300 . ?
C18 C19 1.364(5) . ?
C19 C20 1.386(4) . ?
C20 H20 0.9300 . ?
C21 C22 1.487(5) . ?
C21 H21A 0.9700 . ?
C21 H21B 0.9700 . ?
C22 C23 1.533(5) . ?
C22 H22A 0.9700 . ?
C22 H22B 0.9700 . ?
C23 C24 1.500(5) . ?
C23 H23A 0.9700 . ?
C23 H23B 0.9700 . ?
C24 H24A 0.9600 . ?
C24 H24B 0.9600 . ?
C24 H24C 0.9600 . ?
C25 C26 1.465(5) . ?
C25 H25A 0.9700 . ?
C25 H25B 0.9700 . ?
C26 C27 1.532(6) . ?
C26 H26A 0.9700 . ?
C26 H26B 0.9700 . ?
C27 C28 1.459(8) . ?
C27 H27A 0.9700 . ?
C27 H27B 0.9700 . ?
C28 H28A 0.9600 . ?
C28 H28B 0.9600 . ?
C28 H28C 0.9600 . ?
C29 C30 1.508(7) . ?
C29 H29A 0.9700 . ?
C29 H29B 0.9700 . ?
C30 C32 1.516(6) . ?
C30 C31 1.520(8) . ?
C30 H30 0.9800 . ?
C31 H31A 0.9600 . ?
C31 H31B 0.9600 . ?
C31 H31C 0.9600 . ?
C32 H32A 0.9600 . ?
C32 H32B 0.9600 . ?
C32 H32C 0.9600 . ?
C33 C34 1.512(7) . ?
C33 H33A 0.9700 . ?
C33 H33B 0.9700 . ?
C34 C36 1.464(7) . ?
C34 C35 1.518(6) . ?
C34 H34 0.9800 . ?
C35 H35A 0.9600 . ?
C35 H35B 0.9600 . ?
C35 H35C 0.9600 . ?
C36 H36A 0.9600 . ?
C36 H36B 0.9600 . ?
C36 H36C 0.9600 . ?
C37 H37 0.9300 . ?
C38 H38 0.9300 . ?

loop_
_geom_hbond_atom_site_label_D
_geom_hbond_atom_site_label_H
_geom_hbond_atom_site_label_A
_geom_hbond_distance_DH
_geom_hbond_distance_HA
_geom_hbond_distance_DA
_geom_hbond_angle_DHA
_geom_hbond_site_symmetry_A
N2 H2 O6 0.863(17) 2.18(3) 2.639(5) 113(2) .
N2 H2 O4 0.863(17) 2.06(3) 2.702(4) 131(3) .
N1 H1 O5 0.828(18) 2.10(3) 2.639(4) 122(3) .
N1 H1 O2 0.828(18) 2.17(3) 2.721(4) 124(3) .

loop_
_geom_torsion_atom_site_label_1
_geom_torsion_atom_site_label_2
_geom_torsion_atom_site_label_3
_geom_torsion_atom_site_label_4
_geom_torsion
_geom_torsion_site_symmetry_1
_geom_torsion_site_symmetry_2
_geom_torsion_site_symmetry_3
_geom_torsion_site_symmetry_4
_geom_torsion_publ_flag
C15 N1 C1 O1 2.1(6) . . . . ?
C15 N1 C1 C2 -176.2(3) . . . . ?
O1 C1 C2 C3 -1.4(5) . . . . ?
N1 C1 C2 C3 177.0(3) . . . . ?
O1 C1 C2 C7 178.4(4) . . . . ?
N1 C1 C2 C7 -3.3(6) . . . . ?
C7 C2 C3 C4 -0.1(6) . . . . ?
C1 C2 C3 C4 179.7(4) . . . . ?
C2 C3 C4 C5 -0.1(6) . . . . ?
C2 C3 C4 C37 178.9(4) . . . . ?
C3 C4 C5 C6 -0.5(7) . . . . ?
C37 C4 C5 C6 -179.3(5) . . . . ?
C4 C5 C6 C7 1.2(7) . . . . ?
C21 O2 C7 C6 -5.0(5) . . . . ?
C21 O2 C7 C2 175.5(3) . . . . ?
C5 C6 C7 O2 179.1(4) . . . . ?
C5 C6 C7 C2 -1.4(6) . . . . ?
C3 C2 C7 O2 -179.7(3) . . . . ?
C1 C2 C7 O2 0.6(6) . . . . ?
C3 C2 C7 C6 0.8(5) . . . . ?
C1 C2 C7 C6 -179.0(4) . . . . ?
C19 N2 C8 O3 -1.4(7) . . . . ?
C19 N2 C8 C9 178.6(3) . . . . ?
O3 C8 C9 C10 1.8(5) . . . . ?
N2 C8 C9 C10 -178.2(3) . . . . ?
O3 C8 C9 C14 -177.8(4) . . . . ?
N2 C8 C9 C14 2.1(6) . . . . ?
C14 C9 C10 C11 0.7(6) . . . . ?
C8 C9 C10 C11 -179.0(4) . . . . ?
C9 C10 C11 C12 -0.3(6) . . . . ?
C9 C10 C11 C38 179.7(4) . . . . ?
C10 C11 C12 C13 -0.5(7) . . . . ?
C38 C11 C12 C13 179.5(4) . . . . ?
C11 C12 C13 C14 0.9(7) . . . . ?
C25 O4 C14 C13 7.2(5) . . . . ?
C25 O4 C14 C9 -172.2(3) . . . . ?
C12 C13 C14 O4 -179.8(4) . . . . ?
C12 C13 C14 C9 -0.4(6) . . . . ?
C10 C9 C14 O4 179.0(3) . . . . ?
C8 C9 C14 O4 -1.4(6) . . . . ?
C10 C9 C14 C13 -0.4(5) . . . . ?
C8 C9 C14 C13 179.2(4) . . . . ?
C1 N1 C15 C16 174.8(4) . . . . ?
C1 N1 C15 C20 -5.8(6) . . . . ?
C20 C15 C16 C17 1.9(6) . . . . ?
N1 C15 C16 C17 -178.7(4) . . . . ?
C20 C15 C16 O5 -178.2(3) . . . . ?
N1 C15 C16 O5 1.2(5) . . . . ?
C29 O5 C16 C15 175.4(4) . . . . ?
C29 O5 C16 C17 -4.7(6) . . . . ?
C15 C16 C17 C18 -1.6(7) . . . . ?
O5 C16 C17 C18 178.5(4) . . . . ?
C33 O6 C18 C19 172.8(4) . . . . ?
C33 O6 C18 C17 -5.9(6) . . . . ?
C16 C17 C18 C19 0.3(7) . . . . ?
C16 C17 C18 O6 178.8(4) . . . . ?
O6 C18 C19 C20 -178.0(3) . . . . ?
C17 C18 C19 C20 0.7(6) . . . . ?
O6 C18 C19 N2 1.1(5) . . . . ?
C17 C18 C19 N2 179.8(4) . . . . ?
C8 N2 C19 C18 169.6(4) . . . . ?
C8 N2 C19 C20 -11.3(6) . . . . ?
C18 C19 C20 C15 -0.3(5) . . . . ?
N2 C19 C20 C15 -179.4(3) . . . . ?
C16 C15 C20 C19 -1.0(5) . . . . ?
N1 C15 C20 C19 179.7(3) . . . . ?
C7 O2 C21 C22 -175.6(3) . . . . ?
O2 C21 C22 C23 170.1(3) . . . . ?
C21 C22 C23 C24 179.1(4) . . . . ?
C14 O4 C25 C26 177.7(4) . . . . ?
O4 C25 C26 C27 -175.0(5) . . . . ?
C25 C26 C27 C28 177.9(6) . . . . ?
C16 O5 C29 C30 -76.0(5) . . . . ?
O5 C29 C30 C32 172.1(4) . . . . ?
O5 C29 C30 C31 -65.1(5) . . . . ?
C18 O6 C33 C34 83.4(5) . . . . ?
O6 C33 C34 C36 53.6(6) . . . . ?
O6 C33 C34 C35 173.9(4) . . . . ?
C3 C4 C37 O7 -177.1(6) . . . . ?
C5 C4 C37 O7 1.7(9) . . . . ?
C12 C11 C38 O8 -179.8(5) . . . . ?
C10 C11 C38 O8 0.2(8) . . . . ?

loop_
_cod_related_entry_id
_cod_related_entry_database
_cod_related_entry_code
1 ChemSpider 30658804
